data_7129986
loop_
_publ_author_name
'Coles, Simon J.'
'Horton, Peter N.'
'Kimber, Patrick'
'Klooster, Wim T.'
'Liu, Pingchuan'
'Plasser, Felix'
'Smith, Martin B.'
'Tizzard, Graham J.'

_publ_section_title
;
 Reversible P--P bond cleavage at an iridium(iii) metal centre
;
_journal_name_full 'Chemical Communications'
_journal_paper_doi 10.1039/D2CC00706A
_journal_year 2022
_chemical_formula_moiety 'C18 H22 N2 O2 P2'
_chemical_formula_sum 'C18 H22 N2 O2 P2'
_chemical_formula_weight 360.31
_space_group_crystal_system orthorhombic
_space_group_IT_number 18
_space_group_name_Hall 'P 2 2ab'
_space_group_name_H-M_alt 'P 21 21 2'
_atom_sites_solution_hydrogens geom
_audit_creation_date 2020-03-26
_audit_creation_method
;
Olex2 1.2
(compiled 2018.05.29 svn.r3508 for OlexSys, GUI svn.r5506)
;
_audit_update_record
;
2022-04-04 deposited with the CCDC.	2022-04-08 downloaded from the CCDC.
;
_cell_angle_alpha 90
_cell_angle_beta 90
_cell_angle_gamma 90
_cell_formula_units_Z 2
_cell_length_a 26.9909(4)
_cell_length_b 6.10090(10)
_cell_length_c 5.10270(10)
_cell_measurement_reflns_used 29551
_cell_measurement_temperature 100(2)
_cell_measurement_theta_max 30.9230
_cell_measurement_theta_min 2.2830
_cell_volume 840.26(2)
_computing_cell_refinement 'CrysAlisPro 1.171.40.53 (Rigaku OD, 2019)'
_computing_data_collection 'CrysAlisPro 1.171.40.53 (Rigaku OD, 2019)'
_computing_data_reduction 'CrysAlisPro 1.171.40.53 (Rigaku OD, 2019)'
_computing_molecular_graphics 'Olex2 (Dolomanov et al., 2009)'
_computing_publication_material 'Olex2 (Dolomanov et al., 2009)'
_computing_structure_refinement 'ShelXL (Sheldrick, 2015)'
_computing_structure_solution 'SHELXT 2014/5 (Sheldrick, 2014)'
_diffrn_ambient_temperature 100.00(10)
_diffrn_detector 'CCD plate'
_diffrn_detector_area_resol_mean 10.0000
_diffrn_detector_dtime 0.000
_diffrn_detector_type 'Rigaku, HyPix 6000'
_diffrn_measured_fraction_theta_full 0.999
_diffrn_measured_fraction_theta_max 0.999
_diffrn_measurement_details
;
List of Runs (angles in degrees, time in seconds):

  # Type    Start    End  Width  t~exp~   \w     \q     \k     \f   Frames
#--------------------------------------------------------------------------
  1  \w    -84.00  59.00   0.50    0.50    --    5.00 -42.00 117.00  286
  2  \w   -104.00  40.00   0.50    0.50    --  -14.40 -42.00 117.00  288
  3  \w    -68.00  75.00   0.50    0.50    --  -14.40  42.00 -90.00  286
  4  \w    -48.00  94.00   0.50    0.50    --    5.00  42.00 -90.00  284
  5  \w   -104.00  23.00   0.50    0.50    --  -14.40 -60.00 -60.00  254
  6  \w    -52.00  75.00   0.50    0.50    --  -14.40  57.00 120.00  254
  7  \w    -52.00  75.00   0.50    0.50    --  -14.40  60.00 150.00  254
  8  \w    -52.00  75.00   0.50    0.50    --  -14.40  60.00   0.00  254
  9  \w   -104.00  23.00   0.50    0.50    --  -14.40 -60.00  60.00  254
 10  \w   -104.00  23.00   0.50    0.50    --  -14.40 -60.00-180.00  254
 11  \w    -52.00  75.00   0.50    0.50    --  -14.40  60.00 -60.00  254
 12  \w    -52.00  75.00   0.50    0.50    --  -14.40  60.00-120.00  254
 13  \w    -52.00  75.00   0.50    0.50    --  -14.40  60.00  30.00  254
 14  \w   -104.00 -72.00   0.50    0.50    --  -14.40  19.00-180.00   64
 15  \w    -75.00  75.00   0.50    0.50    --  -14.40  38.00-180.00  300
;
_diffrn_measurement_device 'four-circle diffractometer'
_diffrn_measurement_device_details 'Rigaku, AFC12 \k goniometer'
_diffrn_measurement_device_type ROSHyPix
_diffrn_measurement_method '\w scans'
_diffrn_measurement_specimen_support 'MiTeGen MicroLoop'
_diffrn_orient_matrix_type 'CrysAlisPro convention (1999,Acta A55,543-557)'
_diffrn_orient_matrix_UB_11 -0.0135564000
_diffrn_orient_matrix_UB_12 -0.0899818000
_diffrn_orient_matrix_UB_13 0.0512149000
_diffrn_orient_matrix_UB_21 -0.0034063000
_diffrn_orient_matrix_UB_22 0.0575918000
_diffrn_orient_matrix_UB_23 0.1194240000
_diffrn_orient_matrix_UB_31 -0.0222403000
_diffrn_orient_matrix_UB_32 0.0459607000
_diffrn_orient_matrix_UB_33 -0.0494034000
_diffrn_radiation_collimation 0.2
_diffrn_radiation_monochromator mirror
_diffrn_radiation_probe x-ray
_diffrn_radiation_type MoK\a
_diffrn_radiation_wavelength 0.71075
_diffrn_reflns_av_R_equivalents 0.0292
_diffrn_reflns_av_unetI/netI 0.0088
_diffrn_reflns_Laue_measured_fraction_full 0.999
_diffrn_reflns_Laue_measured_fraction_max 0.999
_diffrn_reflns_limit_h_max 35
_diffrn_reflns_limit_h_min -35
_diffrn_reflns_limit_k_max 7
_diffrn_reflns_limit_k_min -7
_diffrn_reflns_limit_l_max 6
_diffrn_reflns_limit_l_min -6
_diffrn_reflns_number 38376
_diffrn_reflns_point_group_measured_fraction_full 0.999
_diffrn_reflns_point_group_measured_fraction_max 0.999
_diffrn_reflns_theta_full 25.242
_diffrn_reflns_theta_max 27.483
_diffrn_reflns_theta_min 3.019
_diffrn_source 'Rotating-anode X-ray tube'
_diffrn_source_current 55.0
_diffrn_source_power 2.475
_diffrn_source_target Mo
_diffrn_source_type 'Rigaku (Mo) X-ray Source'
_diffrn_source_voltage 45.0
_exptl_absorpt_coefficient_mu 0.273
_exptl_absorpt_correction_T_max 1.00000
_exptl_absorpt_correction_T_min 0.64937
_exptl_absorpt_correction_type multi-scan
_exptl_absorpt_process_details
;
CrysAlisPro 1.171.40.53 (Rigaku Oxford Diffraction, 2019)
Empirical absorption correction using spherical harmonics,
 implemented in SCALE3 ABSPACK scaling algorithm.
;
_exptl_crystal_colour colourless
_exptl_crystal_colour_primary colourless
_exptl_crystal_density_diffrn 1.424
_exptl_crystal_description block
_exptl_crystal_F_000 380
_exptl_crystal_size_max 0.21
_exptl_crystal_size_mid 0.15
_exptl_crystal_size_min 0.07
_refine_diff_density_max 0.241
_refine_diff_density_min -0.141
_refine_diff_density_rms 0.039
_refine_ls_abs_structure_details
;
 Flack x determined using 754 quotients [(I+)-(I-)]/[(I+)+(I-)]
 (Parsons, Flack and Wagner, Acta Cryst. B69 (2013) 249-259).
;
_refine_ls_abs_structure_Flack -0.016(12)
_refine_ls_extinction_method none
_refine_ls_goodness_of_fit_ref 1.142
_refine_ls_hydrogen_treatment constr
_refine_ls_matrix_type full
_refine_ls_number_parameters 110
_refine_ls_number_reflns 1936
_refine_ls_number_restraints 0
_refine_ls_restrained_S_all 1.142
_refine_ls_R_factor_all 0.0206
_refine_ls_R_factor_gt 0.0203
_refine_ls_shift/su_max 0.002
_refine_ls_shift/su_mean 0.000
_refine_ls_structure_factor_coef Fsqd
_refine_ls_weighting_details 'w=1/[\s^2^(Fo^2^)+(0.0256P)^2^+0.2683P] where P=(Fo^2^+2Fc^2^)/3'
_refine_ls_weighting_scheme calc
_refine_ls_wR_factor_gt 0.0543
_refine_ls_wR_factor_ref 0.0545
_reflns_Friedel_coverage 0.646
_reflns_Friedel_fraction_full 1.000
_reflns_Friedel_fraction_max 1.000
_reflns_number_gt 1919
_reflns_number_total 1936
_reflns_threshold_expression 'I > 2\s(I)'
_cod_data_source_file d2cc00706a2.cif
_cod_data_source_block P-P(OMe)
_cod_database_code 7129986
_shelx_shelxl_version_number 2014/7
_chemical_oxdiff_formula 'C18 H22 N2 O2 P2'
_chemical_oxdiff_usercomment PL68
_shelx_space_group_comment
;
The symmetry employed for this shelxl refinement is uniquely defined
by the following loop, which should always be used as a source of
symmetry information in preference to the above space-group names.
They are only intended as comments.
;
_shelx_estimated_absorpt_t_max 0.981
_shelx_estimated_absorpt_t_min 0.945
_reflns_odcompleteness_completeness 99.83
_reflns_odcompleteness_iscentric 1
_reflns_odcompleteness_theta 27.42
_olex2_refinement_description
;
1. Fixed Uiso
 At 1.2 times of:
  All C(H) groups, All C(H,H) groups
 At 1.5 times of:
  All C(H,H,H) groups
2.a Secondary CH2 refined with riding coordinates:
 C1(H1A,H1B), C2(H2A,H2B)
2.b Aromatic/amide H refined with riding coordinates:
 C4(H4), C5(H5), C7(H7), C8(H8)
2.c Idealised Me refined as rotating group:
 C9(H9A,H9B,H9C)
;
_olex2_diffrn_ambient_temperature_device 'Oxford Cryosystems'
_olex2_exptl_crystal_mounting_method 'The crystal was mounted on a MITIGEN holder in perfluoroether oil'
_olex2_submission_original_sample_id PL68
_olex2_submission_special_instructions 'No special instructions were received'
_oxdiff_exptl_absorpt_empirical_details
;
Empirical correction (ABSPACK) includes:
- Absorption correction using spherical harmonics
- Frame scaling
;
_oxdiff_exptl_absorpt_empirical_full_max 2.131
_oxdiff_exptl_absorpt_empirical_full_min 0.543

loop_
_space_group_symop_operation_xyz
'x, y, z'
'-x, -y, z'
'-x+1/2, y+1/2, -z'
'x+1/2, -y+1/2, -z'

loop_
_atom_site_label
_atom_site_type_symbol
_atom_site_fract_x
_atom_site_fract_y
_atom_site_fract_z
_atom_site_U_iso_or_equiv
_atom_site_adp_type
_atom_site_occupancy
_atom_site_site_symmetry_order
_atom_site_calc_flag
_atom_site_refinement_flags_posn
_atom_site_refinement_flags_adp
_atom_site_refinement_flags_occupancy
_atom_site_disorder_assembly
_atom_site_disorder_group
P1 P 0.51399(2) 0.66971(6) -0.30761(7) 0.01143(10) Uani 1 1 d . . . . .
O1 O 0.71361(4) 0.1735(2) 0.7424(2) 0.0174(2) Uani 1 1 d . . . . .
N1 N 0.56008(4) 0.4163(2) 0.0628(3) 0.0113(3) Uani 1 1 d . . . . .
C4 C 0.59546(5) 0.1554(3) 0.3740(3) 0.0123(3) Uani 1 1 d . . . . .
H4 H 0.5671 0.0646 0.3540 0.015 Uiso 1 1 calc R . . . .
C5 C 0.63266(6) 0.0925(3) 0.5479(3) 0.0139(3) Uani 1 1 d . . . . .
H5 H 0.6293 -0.0391 0.6460 0.017 Uiso 1 1 calc R . . . .
C1 C 0.57017(5) 0.5919(2) -0.1231(3) 0.0117(3) Uani 1 1 d . . . . .
H1A H 0.5961 0.5435 -0.2475 0.014 Uiso 1 1 calc R . . . .
H1B H 0.5829 0.7214 -0.0275 0.014 Uiso 1 1 calc R . . . .
C3 C 0.59889(5) 0.3494(2) 0.2278(3) 0.0109(3) Uani 1 1 d . . . . .
C2 C 0.52673(5) 0.2440(2) -0.0303(3) 0.0113(3) Uani 1 1 d . . . . .
H2A H 0.5056 0.1956 0.1173 0.014 Uiso 1 1 calc R . . . .
H2B H 0.5468 0.1168 -0.0870 0.014 Uiso 1 1 calc R . . . .
C7 C 0.67908(5) 0.4129(3) 0.4324(3) 0.0143(3) Uani 1 1 d . . . . .
H7 H 0.7077 0.5017 0.4518 0.017 Uiso 1 1 calc R . . . .
C8 C 0.64225(6) 0.4757(3) 0.2592(3) 0.0131(3) Uani 1 1 d . . . . .
H8 H 0.6463 0.6061 0.1598 0.016 Uiso 1 1 calc R . . . .
C6 C 0.67468(5) 0.2218(3) 0.5782(3) 0.0132(3) Uani 1 1 d . . . . .
C9 C 0.70754(7) -0.0095(3) 0.9133(4) 0.0204(3) Uani 1 1 d . . . . .
H9A H 0.7041 -0.1437 0.8093 0.031 Uiso 1 1 calc GR . . . .
H9B H 0.6778 0.0113 1.0204 0.031 Uiso 1 1 calc GR . . . .
H9C H 0.7366 -0.0219 1.0278 0.031 Uiso 1 1 calc GR . . . .

loop_
_atom_site_aniso_label
_atom_site_aniso_U_11
_atom_site_aniso_U_22
_atom_site_aniso_U_33
_atom_site_aniso_U_23
_atom_site_aniso_U_13
_atom_site_aniso_U_12
P1 0.01364(18) 0.00990(17) 0.01076(17) 0.00172(14) 0.00043(13) -0.00061(14)
O1 0.0132(5) 0.0211(6) 0.0181(6) 0.0037(5) -0.0036(4) 0.0002(5)
N1 0.0118(6) 0.0089(6) 0.0133(6) 0.0029(5) -0.0013(5) -0.0029(5)
C4 0.0114(6) 0.0120(7) 0.0134(7) 0.0000(6) 0.0018(5) -0.0016(6)
C5 0.0146(7) 0.0131(7) 0.0140(7) 0.0025(6) 0.0023(6) 0.0010(6)
C1 0.0130(6) 0.0095(6) 0.0125(7) 0.0016(6) 0.0012(5) -0.0013(5)
C3 0.0112(6) 0.0109(6) 0.0106(6) -0.0017(6) 0.0011(5) 0.0006(5)
C2 0.0126(7) 0.0082(6) 0.0131(7) -0.0001(5) -0.0011(5) -0.0011(5)
C7 0.0110(6) 0.0159(7) 0.0159(8) -0.0011(6) 0.0010(6) -0.0026(6)
C8 0.0138(7) 0.0120(7) 0.0134(7) 0.0017(6) 0.0019(6) -0.0018(5)
C6 0.0113(7) 0.0165(8) 0.0119(7) -0.0006(6) -0.0001(6) 0.0027(5)
C9 0.0195(8) 0.0224(8) 0.0192(8) 0.0049(7) -0.0031(7) 0.0033(6)

loop_
_atom_type_symbol
_atom_type_description
_atom_type_scat_dispersion_real
_atom_type_scat_dispersion_imag
_atom_type_scat_source
C C 0.0033 0.0016 'International Tables Vol C Tables 4.2.6.8 and 6.1.1.4'
H H 0.0000 0.0000 'International Tables Vol C Tables 4.2.6.8 and 6.1.1.4'
N N 0.0061 0.0033 'International Tables Vol C Tables 4.2.6.8 and 6.1.1.4'
O O 0.0106 0.0060 'International Tables Vol C Tables 4.2.6.8 and 6.1.1.4'
P P 0.1023 0.0942 'International Tables Vol C Tables 4.2.6.8 and 6.1.1.4'

loop_
_geom_angle_atom_site_label_1
_geom_angle_atom_site_label_2
_geom_angle_atom_site_label_3
_geom_angle
_geom_angle_site_symmetry_1
_geom_angle_site_symmetry_3
_geom_angle_publ_flag
C1 P1 P1 92.27(5) . 2_665 ?
C1 P1 C2 99.76(7) . 2_665 ?
C2 P1 P1 93.62(5) 2_665 2_665 ?
C6 O1 C9 116.90(13) . . ?
C1 N1 C2 115.58(13) . . ?
C3 N1 C1 117.70(12) . . ?
C3 N1 C2 116.39(13) . . ?
C5 C4 H4 119.2 . . ?
C5 C4 C3 121.58(14) . . ?
C3 C4 H4 119.2 . . ?
C4 C5 H5 119.9 . . ?
C6 C5 C4 120.14(15) . . ?
C6 C5 H5 119.9 . . ?
P1 C1 H1A 109.3 . . ?
P1 C1 H1B 109.3 . . ?
N1 C1 P1 111.57(10) . . ?
N1 C1 H1A 109.3 . . ?
N1 C1 H1B 109.3 . . ?
H1A C1 H1B 108.0 . . ?
N1 C3 C8 121.87(13) . . ?
C4 C3 N1 121.02(13) . . ?
C4 C3 C8 117.09(13) . . ?
P1 C2 H2A 108.8 2_665 . ?
P1 C2 H2B 108.8 2_665 . ?
N1 C2 P1 113.94(11) . 2_665 ?
N1 C2 H2A 108.8 . . ?
N1 C2 H2B 108.8 . . ?
H2A C2 H2B 107.7 . . ?
C8 C7 H7 119.6 . . ?
C8 C7 C6 120.89(14) . . ?
C6 C7 H7 119.6 . . ?
C3 C8 H8 119.4 . . ?
C7 C8 C3 121.15(14) . . ?
C7 C8 H8 119.4 . . ?
O1 C6 C5 124.70(15) . . ?
O1 C6 C7 116.16(14) . . ?
C7 C6 C5 119.13(14) . . ?
O1 C9 H9A 109.5 . . ?
O1 C9 H9B 109.5 . . ?
O1 C9 H9C 109.5 . . ?
H9A C9 H9B 109.5 . . ?
H9A C9 H9C 109.5 . . ?
H9B C9 H9C 109.5 . . ?

loop_
_geom_bond_atom_site_label_1
_geom_bond_atom_site_label_2
_geom_bond_distance
_geom_bond_site_symmetry_2
_geom_bond_publ_flag
P1 P1 2.2042(7) 2_665 ?
P1 C1 1.8470(16) . ?
P1 C2 1.8672(16) 2_665 ?
O1 C6 1.3757(18) . ?
O1 C9 1.426(2) . ?
N1 C1 1.4563(19) . ?
N1 C3 1.4045(19) . ?
N1 C2 1.4632(19) . ?
C4 H4 0.9500 . ?
C4 C5 1.394(2) . ?
C4 C3 1.402(2) . ?
C5 H5 0.9500 . ?
C5 C6 1.390(2) . ?
C1 H1A 0.9900 . ?
C1 H1B 0.9900 . ?
C3 C8 1.410(2) . ?
C2 P1 1.8672(16) 2_665 ?
C2 H2A 0.9900 . ?
C2 H2B 0.9900 . ?
C7 H7 0.9500 . ?
C7 C8 1.384(2) . ?
C7 C6 1.388(2) . ?
C8 H8 0.9500 . ?
C9 H9A 0.9800 . ?
C9 H9B 0.9800 . ?
C9 H9C 0.9800 . ?

loop_
_geom_torsion_atom_site_label_1
_geom_torsion_atom_site_label_2
_geom_torsion_atom_site_label_3
_geom_torsion_atom_site_label_4
_geom_torsion
_geom_torsion_site_symmetry_1
_geom_torsion_site_symmetry_2
_geom_torsion_site_symmetry_3
_geom_torsion_site_symmetry_4
_geom_torsion_publ_flag
P1 P1 C1 N1 -34.10(10) 2_665 . . . ?
N1 C3 C8 C7 176.75(15) . . . . ?
C4 C5 C6 O1 -179.40(15) . . . . ?
C4 C5 C6 C7 -0.3(2) . . . . ?
C4 C3 C8 C7 -1.7(2) . . . . ?
C5 C4 C3 N1 -176.86(14) . . . . ?
C5 C4 C3 C8 1.6(2) . . . . ?
C1 N1 C3 C4 -167.26(13) . . . . ?
C1 N1 C3 C8 14.4(2) . . . . ?
C1 N1 C2 P1 -21.71(16) . . . 2_665 ?
C3 N1 C1 P1 -176.33(11) . . . . ?
C3 N1 C2 P1 -166.09(10) . . . 2_665 ?
C3 C4 C5 C6 -0.6(2) . . . . ?
C2 P1 C1 N1 59.97(12) 2_665 . . . ?
C2 N1 C1 P1 39.79(16) . . . . ?
C2 N1 C3 C4 -23.7(2) . . . . ?
C2 N1 C3 C8 157.98(14) . . . . ?
C8 C7 C6 O1 179.37(15) . . . . ?
C8 C7 C6 C5 0.2(2) . . . . ?
C6 C7 C8 C3 0.8(2) . . . . ?
C9 O1 C6 C5 -7.2(2) . . . . ?
C9 O1 C6 C7 173.72(14) . . . . ?
